data_1563649
loop_
_publ_author_name
'Chen, Kuei-Bo'
'Lee, Chi-Shen'

_publ_section_title
;
 Experimental and theoretical studies of Sn3&#x2212;\dPb\dBi2Se6
 (\d=0.0--0.7)
;
_journal_issue 4
_journal_name_full 'Journal of Solid State Chemistry'
_journal_page_first 807
_journal_page_last 813
_journal_paper_doi 10.1016/j.jssc.2010.01.011
_journal_volume 183
_journal_year 2010
_chemical_formula_moiety 'Bi2 Pb0.10 Se6 Sn2.90'
_chemical_formula_sum 'Bi2 Pb0.1 Se6 Sn2.9'
_chemical_formula_weight 1256.64
_chemical_name_systematic 'tin lead bismuth selenium (2.9/0.1/2/6)'
_space_group_IT_number 62
_space_group_name_Hall '-P 2ac 2n'
_space_group_name_H-M_alt 'P n m a'
_symmetry_cell_setting orthorhombic
_symmetry_Int_Tables_number 62
_symmetry_space_group_name_Hall '-P 2ac 2n'
_symmetry_space_group_name_H-M 'P n m a'
_atom_sites_solution_hydrogens .
_atom_sites_solution_primary direct
_atom_sites_solution_secondary difmap
_cell_angle_alpha 90.00
_cell_angle_beta 90.00
_cell_angle_gamma 90.00
_cell_formula_units_Z 4
_cell_length_a 21.373(4)
_cell_length_b 4.1898(8)
_cell_length_c 13.690(2)
_cell_measurement_reflns_used 1721
_cell_measurement_temperature 298(2)
_cell_measurement_theta_max 28.24
_cell_measurement_theta_min 1.77
_cell_volume 1225.9(4)
_computing_cell_refinement 'Bruker Smart Apex'
_computing_data_collection 'Bruker Smart Apex'
_computing_data_reduction 'Bruker Smart Apex'
_computing_molecular_graphics 'Bruker Shelxtl'
_computing_publication_material 'Bruker Shelxtl'
_computing_structure_refinement 'SHELXL-97 (Sheldrick, 1997)'
_computing_structure_solution 'SHELXS-97 (Sheldrick, 1990)'
_diffrn_ambient_temperature 298(2)
_diffrn_measured_fraction_theta_full 0.999
_diffrn_measured_fraction_theta_max 0.999
_diffrn_measurement_device_type 'CCD area detector'
_diffrn_measurement_method 'phi and omega scan'
_diffrn_radiation_monochromator graphite
_diffrn_radiation_source 'fine-focus sealed tube'
_diffrn_radiation_type MoK\a
_diffrn_radiation_wavelength 0.71073
_diffrn_reflns_av_R_equivalents 0.0388
_diffrn_reflns_av_sigmaI/netI 0.0327
_diffrn_reflns_limit_h_max 28
_diffrn_reflns_limit_h_min -23
_diffrn_reflns_limit_k_max 5
_diffrn_reflns_limit_k_min -5
_diffrn_reflns_limit_l_max 11
_diffrn_reflns_limit_l_min -18
_diffrn_reflns_number 8871
_diffrn_reflns_theta_full 28.24
_diffrn_reflns_theta_max 28.24
_diffrn_reflns_theta_min 1.77
_exptl_absorpt_coefficient_mu 53.56
_exptl_absorpt_correction_T_max 0.201
_exptl_absorpt_correction_T_min 0.102
_exptl_absorpt_correction_type empirical
_exptl_absorpt_process_details
;
 The absorption correction used the SADABS program. 
 Sheldric, G. M. (1996). SADABS. Bruker Area Detector 
 Absorption Correction Software. University of Gottingen, Germany. 
;
_exptl_crystal_colour silver
_exptl_crystal_density_diffrn 6.808
_exptl_crystal_density_method 'not measured'
_exptl_crystal_description chunk
_exptl_crystal_F_000 2092.8
_exptl_crystal_size_max 0.08
_exptl_crystal_size_mid 0.03
_exptl_crystal_size_min 0.03
_refine_diff_density_max 3.842
_refine_diff_density_min -2.346
_refine_diff_density_rms 0.515
_refine_ls_extinction_coef 0
_refine_ls_extinction_expression Fc^*^=kFc[1+0.001xFc^2^\l^3^/sin(2\q)]^-1/4^
_refine_ls_extinction_method SHELXL
_refine_ls_goodness_of_fit_ref 1.043
_refine_ls_hydrogen_treatment .
_refine_ls_matrix_type full
_refine_ls_number_parameters 73
_refine_ls_number_reflns 1721
_refine_ls_number_restraints 0
_refine_ls_restrained_S_all 1.043
_refine_ls_R_factor_all 0.0364
_refine_ls_R_factor_gt 0.0310
_refine_ls_shift/su_max 0.000
_refine_ls_shift/su_mean 0.000
_refine_ls_structure_factor_coef Fsqd
_refine_ls_weighting_details 'calc w=1/[\s^2^(Fo^2^)+(0.0375P)^2^+7.8657P] where P=(Fo^2^+2Fc^2^)/3'
_refine_ls_weighting_scheme calc
_refine_ls_wR_factor_gt 0.0746
_refine_ls_wR_factor_ref 0.0768
_reflns_number_gt 1526
_reflns_number_total 1721
_reflns_threshold_expression >2sigma(I)
_cod_data_source_file JSSC-2010-183-807.cif
_cod_data_source_block Sn2.9Pb0.1Bi2Se6
_cod_depositor_comments
;
The following automatic conversions were performed:

data item '_geom_bond_publ_flag' value 'No' was changed to 'no' in
accordance with the built-in table derived from the CIF Core
dictionary named 'cif_core.dic' version 2.4.5 last updated on
2014-11-21 (29 times).

data item '_geom_bond_publ_flag' value 'Yes' was changed to 'yes' in
accordance with the built-in table derived from the CIF Core
dictionary named 'cif_core.dic' version 2.4.5 last updated on
2014-11-21 (26 times).

Automatic conversion script
Id: cif_fix_values 8369 2020-08-20 11:38:08Z andrius 
;
_cod_original_cell_volume 1226.0(4)
_cod_original_formula_sum 'Bi2 Pb0.10 Se6 Sn2.90'
_cod_database_code 1563649

loop_
_symmetry_equiv_pos_as_xyz
'x, y, z'
'-x+1/2, -y, z+1/2'
'-x, y+1/2, -z'
'x+1/2, -y+1/2, -z+1/2'
'-x, -y, -z'
'x-1/2, y, -z-1/2'
'x, -y-1/2, z'
'-x-1/2, y-1/2, z-1/2'

loop_
_atom_site_label
_atom_site_type_symbol
_atom_site_fract_x
_atom_site_fract_y
_atom_site_fract_z
_atom_site_U_iso_or_equiv
_atom_site_adp_type
_atom_site_occupancy
_atom_site_symmetry_multiplicity
_atom_site_calc_flag
_atom_site_refinement_flags
_atom_site_disorder_assembly
_atom_site_disorder_group
Bi1 Bi 0.35972(2) 0.2500 0.16973(3) 0.01831(16) Uani 0.811(7) 2 d SP . .
Sn1 Sn 0.35972(2) 0.2500 0.16973(3) 0.01831(16) Uani 0.189(7) 2 d SP . .
Bi2 Bi 0.04963(2) -0.7500 -0.11188(3) 0.01703(16) Uani 0.840(7) 2 d SP . .
Sn2 Sn 0.04963(2) -0.7500 -0.11188(3) 0.01703(16) Uani 0.160(7) 2 d SP . .
Sn3 Sn 0.12500(3) 0.2500 0.16978(5) 0.0177(3) Uani 0.936(6) 2 d SP . .
Bi3 Bi 0.12500(3) 0.2500 0.16978(5) 0.0177(3) Uani 0.064(6) 2 d SP . .
Sn4 Sn 0.45277(3) -0.7500 -0.10447(5) 0.0208(3) Uani 0.831(6) 2 d SP . .
Bi4 Bi 0.45277(3) -0.7500 -0.10447(5) 0.0208(3) Uani 0.169(6) 2 d SP . .
Sn5 Sn 0.26685(4) -0.2500 -0.06093(6) 0.0342(3) Uani 0.814(7) 2 d SP . .
Pb5 Pb 0.26685(4) -0.2500 -0.06093(6) 0.0342(3) Uani 0.186(7) 2 d SP . .
Se6 Se 0.24320(5) 0.2500 0.07739(8) 0.0190(3) Uani 1 2 d S . .
Se7 Se 0.08651(5) -0.2500 0.01821(7) 0.0173(3) Uani 1 2 d S . .
Se8 Se 0.32878(5) -0.2500 0.30544(7) 0.0165(3) Uani 1 2 d S . .
Se9 Se 0.39223(5) -0.2500 0.01865(7) 0.0170(3) Uani 1 2 d S . .
Se10 Se 0.49648(5) 0.2500 0.23771(7) 0.0156(3) Uani 1 2 d S . .
Se11 Se 0.15930(5) -0.2500 0.30020(7) 0.0151(3) Uani 1 2 d S . .

loop_
_atom_site_aniso_label
_atom_site_aniso_U_11
_atom_site_aniso_U_22
_atom_site_aniso_U_33
_atom_site_aniso_U_23
_atom_site_aniso_U_13
_atom_site_aniso_U_12
Bi1 0.0236(3) 0.0137(2) 0.0177(2) 0.000 0.00110(16) 0.000
Sn1 0.0236(3) 0.0137(2) 0.0177(2) 0.000 0.00110(16) 0.000
Bi2 0.0240(3) 0.0123(2) 0.0148(2) 0.000 -0.00074(15) 0.000
Sn2 0.0240(3) 0.0123(2) 0.0148(2) 0.000 -0.00074(15) 0.000
Sn3 0.0215(4) 0.0141(4) 0.0174(4) 0.000 -0.0020(3) 0.000
Bi3 0.0215(4) 0.0141(4) 0.0174(4) 0.000 -0.0020(3) 0.000
Sn4 0.0257(4) 0.0151(4) 0.0217(4) 0.000 0.0007(3) 0.000
Bi4 0.0257(4) 0.0151(4) 0.0217(4) 0.000 0.0007(3) 0.000
Sn5 0.0456(5) 0.0254(5) 0.0317(5) 0.000 -0.0110(3) 0.000
Pb5 0.0456(5) 0.0254(5) 0.0317(5) 0.000 -0.0110(3) 0.000
Se6 0.0189(5) 0.0154(5) 0.0226(5) 0.000 -0.0006(4) 0.000
Se7 0.0276(6) 0.0101(5) 0.0144(5) 0.000 -0.0053(4) 0.000
Se8 0.0180(5) 0.0158(5) 0.0157(5) 0.000 0.0012(4) 0.000
Se9 0.0272(6) 0.0114(5) 0.0126(5) 0.000 0.0029(4) 0.000
Se10 0.0168(5) 0.0103(5) 0.0198(5) 0.000 0.0042(4) 0.000
Se11 0.0194(5) 0.0109(5) 0.0152(5) 0.000 -0.0026(4) 0.000

loop_
_atom_type_symbol
_atom_type_description
_atom_type_scat_dispersion_real
_atom_type_scat_dispersion_imag
_atom_type_scat_source
Se Se -0.0929 2.2259 'International Tables Vol C Tables 4.2.6.8 and 6.1.1.4'
Sn Sn -0.6537 1.4246 'International Tables Vol C Tables 4.2.6.8 and 6.1.1.4'
Pb Pb -3.3944 10.1111 'International Tables Vol C Tables 4.2.6.8 and 6.1.1.4'
Bi Bi -4.1077 10.2566 'International Tables Vol C Tables 4.2.6.8 and 6.1.1.4'

loop_
_geom_angle_atom_site_label_1
_geom_angle_atom_site_label_2
_geom_angle_atom_site_label_3
_geom_angle
_geom_angle_site_symmetry_1
_geom_angle_site_symmetry_3
Se6 Bi1 Se8 95.01(3) . 1_565
Se6 Bi1 Se8 95.01(3) . .
Se8 Bi1 Se8 93.46(3) 1_565 .
Se6 Bi1 Se9 83.99(3) . .
Se8 Bi1 Se9 177.01(2) 1_565 .
Se8 Bi1 Se9 89.43(2) . .
Se6 Bi1 Se9 83.99(3) . 1_565
Se8 Bi1 Se9 89.43(2) 1_565 1_565
Se8 Bi1 Se9 177.01(2) . 1_565
Se9 Bi1 Se9 87.67(3) . 1_565
Se6 Bi1 Se10 170.75(3) . .
Se8 Bi1 Se10 91.32(3) 1_565 .
Se8 Bi1 Se10 91.32(3) . .
Se9 Bi1 Se10 89.34(3) . .
Se9 Bi1 Se10 89.34(3) 1_565 .
Se8 Bi2 Se7 89.77(3) 2_544 .
Se8 Bi2 Se7 89.77(3) 2_544 1_545
Se7 Bi2 Se7 94.17(3) . 1_545
Se8 Bi2 Se10 91.50(3) 2_544 2_544
Se7 Bi2 Se10 175.30(2) . 2_544
Se7 Bi2 Se10 90.36(2) 1_545 2_544
Se8 Bi2 Se10 91.50(3) 2_544 2_554
Se7 Bi2 Se10 90.36(2) . 2_554
Se7 Bi2 Se10 175.30(2) 1_545 2_554
Se10 Bi2 Se10 85.08(3) 2_544 2_554
Se8 Bi2 Se7 179.75(3) 2_544 5_545
Se7 Bi2 Se7 90.06(3) . 5_545
Se7 Bi2 Se7 90.06(3) 1_545 5_545
Se10 Bi2 Se7 88.68(3) 2_544 5_545
Se10 Bi2 Se7 88.68(3) 2_554 5_545
Se6 Sn3 Se11 92.89(3) . 1_565
Se6 Sn3 Se11 92.89(3) . .
Se11 Sn3 Se11 94.69(4) 1_565 .
Se6 Sn3 Se10 178.16(4) . 6_556
Se11 Sn3 Se10 88.36(3) 1_565 6_556
Se11 Sn3 Se10 88.36(3) . 6_556
Se6 Sn3 Se7 86.38(3) . .
Se11 Sn3 Se7 175.81(3) 1_565 .
Se11 Sn3 Se7 89.47(2) . .
Se10 Sn3 Se7 92.28(3) 6_556 .
Se6 Sn3 Se7 86.38(3) . 1_565
Se11 Sn3 Se7 89.47(2) 1_565 1_565
Se11 Sn3 Se7 175.81(3) . 1_565
Se10 Sn3 Se7 92.28(3) 6_556 1_565
Se7 Sn3 Se7 86.37(3) . 1_565
Se11 Sn4 Se10 91.53(3) 2_544 5_645
Se11 Sn4 Se10 91.53(3) 2_544 5_655
Se10 Sn4 Se10 89.26(3) 5_645 5_655
Se11 Sn4 Se9 83.66(3) 2_544 1_545
Se10 Sn4 Se9 90.58(2) 5_645 1_545
Se10 Sn4 Se9 175.18(4) 5_655 1_545
Se11 Sn4 Se9 83.66(3) 2_544 .
Se10 Sn4 Se9 175.18(4) 5_645 .
Se10 Sn4 Se9 90.58(2) 5_655 .
Se9 Sn4 Se9 89.18(3) 1_545 .
Se6 Sn5 Se6 93.81(4) . 1_545
Se6 Sn5 Se9 85.10(3) . .
Se6 Sn5 Se9 85.10(3) 1_545 .
Bi1 Se6 Sn3 126.49(4) . .
Bi1 Se6 Sn5 98.15(3) . .
Sn3 Se6 Sn5 116.94(3) . .
Bi1 Se6 Pb5 98.15(3) . 1_565
Sn3 Se6 Pb5 116.94(3) . 1_565
Sn5 Se6 Pb5 93.81(4) . 1_565
Bi1 Se6 Sn5 98.15(3) . 1_565
Sn3 Se6 Sn5 116.94(3) . 1_565
Sn5 Se6 Sn5 93.81(4) . 1_565
Bi2 Se7 Sn2 94.17(3) . 1_565
Bi2 Se7 Bi2 94.17(3) . 1_565
Bi2 Se7 Sn3 175.79(3) . .
Sn2 Se7 Sn3 89.707(17) 1_565 .
Bi2 Se7 Sn3 89.707(17) 1_565 .
Bi2 Se7 Bi3 89.707(17) . 1_545
Sn2 Se7 Bi3 175.79(3) 1_565 1_545
Bi2 Se7 Bi3 175.79(3) 1_565 1_545
Sn3 Se7 Bi3 86.37(3) . 1_545
Bi2 Se7 Sn3 89.707(17) . 1_545
Sn2 Se7 Sn3 175.79(3) 1_565 1_545
Bi2 Se7 Sn3 175.79(3) 1_565 1_545
Sn3 Se7 Sn3 86.37(3) . 1_545
Bi2 Se7 Bi2 89.94(3) . 5_545
Sn2 Se7 Bi2 89.94(3) 1_565 5_545
Bi2 Se7 Bi2 89.94(3) 1_565 5_545
Sn3 Se7 Bi2 88.42(3) . 5_545
Bi3 Se7 Bi2 88.42(3) 1_545 5_545
Sn3 Se7 Bi2 88.42(3) 1_545 5_545
Sn2 Se8 Sn1 92.70(3) 2_545 1_545
Bi2 Se8 Sn1 92.70(3) 2_545 1_545
Sn2 Se8 Bi1 92.70(3) 2_545 1_545
Bi2 Se8 Bi1 92.70(3) 2_545 1_545
Sn2 Se8 Bi1 92.70(3) 2_545 .
Bi2 Se8 Bi1 92.70(3) 2_545 .
Sn1 Se8 Bi1 93.46(3) 1_545 .
Bi1 Se8 Bi1 93.46(3) 1_545 .
Sn5 Se9 Sn4 100.89(3) . .
Sn5 Se9 Bi4 100.89(3) . 1_565
Sn4 Se9 Bi4 89.18(3) . 1_565
Sn5 Se9 Sn4 100.89(3) . 1_565
Sn4 Se9 Sn4 89.18(3) . 1_565
Sn5 Se9 Bi1 92.56(3) . .
Sn4 Se9 Bi1 166.43(4) . .
Bi4 Se9 Bi1 89.980(18) 1_565 .
Sn4 Se9 Bi1 89.980(18) 1_565 .
Sn5 Se9 Bi1 92.56(3) . 1_545
Sn4 Se9 Bi1 89.980(17) . 1_545
Bi4 Se9 Bi1 166.43(4) 1_565 1_545
Sn4 Se9 Bi1 166.43(4) 1_565 1_545
Bi1 Se9 Bi1 87.67(3) . 1_545
Sn5 Se9 Sn1 92.56(3) . 1_545
Sn4 Se9 Sn1 89.980(17) . 1_545
Bi4 Se9 Sn1 166.43(4) 1_565 1_545
Sn4 Se9 Sn1 166.43(4) 1_565 1_545
Bi1 Se9 Sn1 87.67(3) . 1_545
Bi4 Se10 Bi4 89.26(3) 5_645 5_655
Sn4 Se10 Bi4 89.26(3) 5_645 5_655
Bi4 Se10 Sn4 89.26(3) 5_645 5_655
Sn4 Se10 Sn4 89.26(3) 5_645 5_655
Bi4 Se10 Bi3 85.75(3) 5_645 6_656
Sn4 Se10 Bi3 85.75(3) 5_645 6_656
Bi4 Se10 Bi3 85.75(3) 5_655 6_656
Sn4 Se10 Bi3 85.75(3) 5_655 6_656
Bi4 Se10 Sn3 85.75(3) 5_645 6_656
Sn4 Se10 Sn3 85.75(3) 5_645 6_656
Bi4 Se10 Sn3 85.75(3) 5_655 6_656
Sn4 Se10 Sn3 85.75(3) 5_655 6_656
Bi4 Se10 Bi1 99.26(3) 5_645 .
Sn4 Se10 Bi1 99.26(3) 5_645 .
Bi4 Se10 Bi1 99.26(3) 5_655 .
Sn4 Se10 Bi1 99.26(3) 5_655 .
Bi3 Se10 Bi1 172.91(4) 6_656 .
Sn3 Se10 Bi1 172.91(4) 6_656 .
Bi4 Se10 Bi2 175.72(4) 5_645 2
Sn4 Se10 Bi2 175.72(4) 5_645 2
Bi4 Se10 Bi2 92.708(17) 5_655 2
Sn4 Se10 Bi2 92.708(17) 5_655 2
Bi3 Se10 Bi2 90.60(3) 6_656 2
Sn3 Se10 Bi2 90.60(3) 6_656 2
Bi1 Se10 Bi2 84.18(2) . 2
Bi4 Se10 Bi2 92.708(17) 5_645 2_545
Sn4 Se10 Bi2 92.708(17) 5_645 2_545
Bi4 Se10 Bi2 175.72(4) 5_655 2_545
Sn4 Se10 Bi2 175.72(4) 5_655 2_545
Bi3 Se10 Bi2 90.60(3) 6_656 2_545
Sn3 Se10 Bi2 90.60(3) 6_656 2_545
Bi1 Se10 Bi2 84.18(2) . 2_545
Bi2 Se10 Bi2 85.08(3) 2 2_545
Bi4 Se11 Bi3 94.24(3) 2_545 1_545
Sn4 Se11 Bi3 94.24(3) 2_545 1_545
Bi4 Se11 Sn3 94.24(3) 2_545 1_545
Sn4 Se11 Sn3 94.24(3) 2_545 1_545
Bi4 Se11 Sn3 94.24(3) 2_545 .
Sn4 Se11 Sn3 94.24(3) 2_545 .
Bi3 Se11 Sn3 94.69(4) 1_545 .
Sn3 Se11 Sn3 94.69(4) 1_545 .
Bi4 Se11 Pb5 98.46(3) 2_545 2
Sn4 Se11 Pb5 98.46(3) 2_545 2
Bi3 Se11 Pb5 165.66(4) 1_545 2
Sn3 Se11 Pb5 165.66(4) 1_545 2
Sn3 Se11 Pb5 91.015(19) . 2
Bi4 Se11 Pb5 98.46(3) 2_545 2_545
Sn4 Se11 Pb5 98.46(3) 2_545 2_545
Bi3 Se11 Pb5 91.015(19) 1_545 2_545
Sn3 Se11 Pb5 91.015(19) 1_545 2_545
Sn3 Se11 Pb5 165.66(4) . 2_545
Pb5 Se11 Pb5 80.58(3) 2 2_545

loop_
_geom_bond_atom_site_label_1
_geom_bond_atom_site_label_2
_geom_bond_distance
_geom_bond_site_symmetry_2
_geom_bond_publ_flag
Bi1 Se6 2.7930(12) . yes
Bi1 Se8 2.8771(8) 1_565 yes
Bi1 Se8 2.8771(8) . yes
Bi1 Se9 3.0248(8) . yes
Bi1 Se9 3.0248(8) 1_565 yes
Bi1 Se10 3.0675(12) . yes
Bi2 Se8 2.8347(12) 2_544 yes
Bi2 Se7 2.8604(8) . yes
Bi2 Se7 2.8604(8) 1_545 yes
Bi2 Se10 3.0984(9) 2_544 yes
Bi2 Se10 3.0984(8) 2_554 yes
Bi2 Se7 3.1798(12) 5_545 yes
Sn3 Se6 2.8253(13) . yes
Sn3 Se11 2.8485(9) 1_565 yes
Sn3 Se11 2.8485(9) . yes
Sn3 Se10 3.0247(13) 6_556 yes
Sn3 Se7 3.0612(9) . yes
Sn3 Se7 3.0612(9) 1_565 yes
Sn4 Se11 2.7280(13) 2_544 yes
Sn4 Se10 2.9821(9) 5_645 yes
Sn4 Se10 2.9821(9) 5_655 yes
Sn4 Se9 2.9839(9) 1_545 yes
Sn4 Se9 2.9839(9) . yes
Sn5 Se6 2.8688(10) . yes
Sn5 Se6 2.8687(10) 1_545 yes
Sn5 Se9 2.8930(14) . yes
Se6 Pb5 2.8688(10) 1_565 no
Se6 Sn5 2.8688(10) 1_565 no
Se7 Sn2 2.8604(8) 1_565 no
Se7 Bi2 2.8604(8) 1_565 no
Se7 Bi3 3.0612(9) 1_545 no
Se7 Sn3 3.0612(9) 1_545 no
Se7 Bi2 3.1798(12) 5_545 no
Se8 Sn2 2.8347(12) 2_545 no
Se8 Bi2 2.8347(12) 2_545 no
Se8 Sn1 2.8771(8) 1_545 no
Se8 Bi1 2.8771(8) 1_545 no
Se9 Bi4 2.9839(9) 1_565 no
Se9 Sn4 2.9839(9) 1_565 no
Se9 Bi1 3.0248(8) 1_545 no
Se9 Sn1 3.0248(8) 1_545 no
Se10 Bi4 2.9821(9) 5_645 no
Se10 Sn4 2.9821(9) 5_645 no
Se10 Bi4 2.9821(9) 5_655 no
Se10 Sn4 2.9821(9) 5_655 no
Se10 Bi3 3.0247(13) 6_656 no
Se10 Sn3 3.0247(13) 6_656 no
Se10 Bi2 3.0984(9) 2 no
Se10 Bi2 3.0984(9) 2_545 no
Se11 Bi4 2.7280(13) 2_545 no
Se11 Sn4 2.7280(13) 2_545 no
Se11 Bi3 2.8485(9) 1_545 no
Se11 Sn3 2.8485(9) 1_545 no
Se11 Pb5 3.2396(11) 2 no
Se11 Pb5 3.2396(11) 2_545 no
